data_4020794
loop_
_publ_author_name
'Francesca Peri'
'Enrico Binassi'
'Antonio Manetto'
'Emanuela Marotta'
'Andrea Mazzanti'
'Paolo Righi'
'Noemi Scardovi'
'Goffredo Rosini'

_publ_section_title
;
 Preparation of Bicyclo[3.2.0]heptane-2-endo,7-endo-diols:
 1,3-Diols with a Chiral Rigid Backbone
;
_journal_name_full 'Journal of Organic Chemistry'
_journal_page_first 1353
_journal_page_last 1356
_journal_paper_doi 10.1021/jo035324v
_journal_volume 69
_journal_year 2004
_chemical_formula_sum 'C9 H15 I O2'
_chemical_formula_weight 282.11
_space_group_IT_number 61
_symmetry_cell_setting orthorhombic
_symmetry_space_group_name_Hall '-P 2ac 2ab'
_symmetry_space_group_name_H-M 'P b c a'
_cell_angle_alpha 90.00
_cell_angle_beta 90.00
_cell_angle_gamma 90.00
_cell_formula_units_Z 8
_cell_length_a 8.4301(6)
_cell_length_b 11.7520(9)
_cell_length_c 21.9680(17)
_cell_measurement_temperature 293(2)
_cell_volume 2176.4(3)
_diffrn_ambient_temperature 293(2)
_exptl_crystal_density_diffrn 1.722
_cod_database_code 4020794

loop_
_symmetry_equiv_pos_as_xyz
'x, y, z'
'-x+1/2, -y, z+1/2'
'-x, y+1/2, -z+1/2'
'x+1/2, -y+1/2, -z'
'-x, -y, -z'
'x-1/2, y, -z-1/2'
'x, -y-1/2, z-1/2'
'-x-1/2, y-1/2, z'

loop_
_atom_site_label
_atom_site_type_symbol
_atom_site_fract_x
_atom_site_fract_y
_atom_site_fract_z
_atom_site_U_iso_or_equiv
_atom_site_adp_type
_atom_site_occupancy
_atom_site_symmetry_multiplicity
_atom_site_calc_flag
_atom_site_refinement_flags
_atom_site_disorder_assembly
_atom_site_disorder_group
I1 I 0.34260(4) 0.19987(3) 0.371722(17) 0.0800(2) Uani 1 1 d . . .
C1 C 0.5712(5) 0.2805(3) 0.37791(14) 0.0428(7) Uani 1 1 d . . .
H1 H 0.6512 0.2206 0.3737 0.051 Uiso 1 1 calc R . .
O2 O 0.6326(3) 0.3190(2) 0.27056(12) 0.0522(6) Uani 1 1 d . . .
H2 H 0.7166 0.2838 0.2711 0.078 Uiso 1 1 calc R . .
O3 O 0.9167(3) 0.2616(2) 0.31446(11) 0.0519(6) Uani 1 1 d . . .
H3 H 0.9816 0.2698 0.2870 0.078 Uiso 1 1 calc R . .
C4 C 0.7529(4) 0.4100(3) 0.42570(14) 0.0422(6) Uani 1 1 d . . .
C5 C 0.6064(4) 0.3706(3) 0.32867(14) 0.0397(6) Uani 1 1 d . . .
C6 C 0.9147(4) 0.3611(3) 0.35169(16) 0.0432(7) Uani 1 1 d . . .
H6 H 1.0037 0.4117 0.3421 0.052 Uiso 1 1 calc R . .
C7 C 0.7560(4) 0.4274(3) 0.35462(15) 0.0400(6) Uani 1 1 d . . .
H7 H 0.7666 0.5073 0.3426 0.048 Uiso 1 1 calc R . .
C8 C 0.9041(4) 0.3374(3) 0.42006(16) 0.0489(7) Uani 1 1 d . . .
H8A H 0.9931 0.3674 0.4429 0.059 Uiso 1 1 calc R . .
H8B H 0.8872 0.2577 0.4296 0.059 Uiso 1 1 calc R . .
C9 C 0.4752(5) 0.4575(3) 0.3199(2) 0.0604(10) Uani 1 1 d . . .
H9A H 0.5054 0.5104 0.2887 0.091 Uiso 1 1 calc R . .
H9B H 0.4580 0.4978 0.3573 0.091 Uiso 1 1 calc R . .
H9C H 0.3793 0.4194 0.3082 0.091 Uiso 1 1 calc R . .
C10 C 0.6023(5) 0.3401(3) 0.43822(16) 0.0493(8) Uani 1 1 d . . .
H10A H 0.6199 0.2854 0.4706 0.059 Uiso 1 1 calc R . .
H10B H 0.5143 0.3891 0.4493 0.059 Uiso 1 1 calc R . .
C11 C 0.7677(7) 0.5149(4) 0.46515(19) 0.0672(11) Uani 1 1 d . . .
H11A H 0.8641 0.5543 0.4553 0.101 Uiso 1 1 calc R . .
H11B H 0.7696 0.4929 0.5072 0.101 Uiso 1 1 calc R . .
H11C H 0.6788 0.5642 0.4580 0.101 Uiso 1 1 calc R . .

loop_
_atom_site_aniso_label
_atom_site_aniso_U_11
_atom_site_aniso_U_22
_atom_site_aniso_U_33
_atom_site_aniso_U_23
_atom_site_aniso_U_13
_atom_site_aniso_U_12
I1 0.0455(2) 0.1003(3) 0.0942(4) 0.02777(18) -0.00774(12) -0.02771(14)
C1 0.0334(16) 0.0490(14) 0.0461(18) 0.0072(13) 0.0004(12) -0.0027(13)
O2 0.0417(13) 0.0772(16) 0.0378(13) -0.0035(11) -0.0039(10) -0.0001(12)
O3 0.0401(13) 0.0637(13) 0.0520(14) -0.0075(12) 0.0109(10) -0.0024(11)
C4 0.0497(17) 0.0441(14) 0.0328(14) 0.0011(11) 0.0010(13) 0.0007(13)
C5 0.0333(14) 0.0506(15) 0.0352(15) 0.0046(12) 0.0017(12) 0.0039(12)
C6 0.0335(15) 0.0546(17) 0.0416(16) -0.0001(13) 0.0043(13) -0.0089(12)
C7 0.0406(16) 0.0451(14) 0.0344(14) 0.0045(12) -0.0016(12) -0.0037(12)
C8 0.0446(18) 0.0597(17) 0.0423(18) 0.0044(14) -0.0072(14) 0.0023(15)
C9 0.051(2) 0.062(2) 0.069(2) 0.0117(18) -0.0092(18) 0.0148(16)
C10 0.0477(18) 0.0610(18) 0.0391(17) 0.0087(14) 0.0076(14) 0.0000(15)
C11 0.094(3) 0.062(2) 0.046(2) -0.0119(17) 0.001(2) -0.007(2)

loop_
_geom_bond_atom_site_label_1
_geom_bond_atom_site_label_2
_geom_bond_distance
_geom_bond_site_symmetry_2
_geom_bond_publ_flag
I1 C1 2.152(4) . ?
C1 C10 1.521(5) . ?
C1 C5 1.542(4) . ?
O2 C5 1.430(4) . ?
O3 C6 1.427(4) . ?
C4 C11 1.512(5) . ?
C4 C10 1.537(5) . ?
C4 C8 1.539(5) . ?
C4 C7 1.575(4) . ?
C5 C9 1.518(5) . ?
C5 C7 1.536(5) . ?
C6 C8 1.530(5) . ?
C6 C7 1.549(5) . ?

loop_
_cod_related_entry_id
_cod_related_entry_database
_cod_related_entry_code
1 ChemSpider 4415598
